data_7118828
loop_
_publ_author_name
'Lungerich, Dominik'
'Nizovtsev, Alexey V.'
'Heinemann, Frank W.'
'Hampel, Frank'
'Meyer, Karsten'
'Majetich, George'
'Schleyer, Paul V. R.'
'Jux, Norbert'

_publ_section_title
;
 [18]Annulene put into a new perspective.
;
_journal_issue 25
_journal_name_full 'Chemical communications (Cambridge, England)'
_journal_page_first 4710
_journal_page_last 4713
_journal_paper_doi 10.1039/c6cc01309k
_journal_volume 52
_journal_year 2016
_chemical_formula_moiety 'C18 H18'
_chemical_formula_sum 'C18 H18'
_chemical_formula_weight 234.32
_space_group_crystal_system monoclinic
_space_group_IT_number 14
_space_group_name_Hall '-P 2yn'
_space_group_name_H-M_alt 'P 1 21/n 1'
_symmetry_space_group_name_Hall '-P 2yn'
_symmetry_space_group_name_H-M 'P 1 21/n 1'
_atom_sites_solution_hydrogens mixed
_audit_creation_date 2015-11-27
_audit_creation_method
;
Olex2 1.2
(compiled 2015.09.30 svn.r3233 for OlexSys, GUI svn.r5103)
;
_audit_update_record
;
2016-02-10 deposited with the CCDC.
2016-02-22 downloaded from the CCDC.
;
_cell_angle_alpha 90
_cell_angle_beta 108.855(8)
_cell_angle_gamma 90
_cell_formula_units_Z 2
_cell_length_a 10.230(4)
_cell_length_b 4.7903(17)
_cell_length_c 14.674(5)
_cell_measurement_reflns_used 1825
_cell_measurement_temperature 100(2)
_cell_measurement_theta_max 27.37
_cell_measurement_theta_min 2.93
_cell_volume 680.5(4)
_computing_cell_refinement 'Bruker SAINT'
_computing_data_collection 'Bruker APEX2'
_computing_data_reduction 'Bruker SAINT'
_computing_molecular_graphics 'SHELXTL 6.12 (Bruker AXS, 2002)'
_computing_publication_material 'Olex2 (Dolomanov et al., 2009)'
_computing_structure_refinement 'SHELXL-2014/6 (Sheldrick, 2008)'
_computing_structure_solution 'SHELXTL 6.12 (Bruker AXS, 2002)'
_diffrn_ambient_temperature 100(2)
_diffrn_detector_area_resol_mean 83.33
_diffrn_measured_fraction_theta_full 0.999
_diffrn_measured_fraction_theta_max 0.999
_diffrn_measurement_device_type 'Bruker Kappa APEX II CCD area detector'
_diffrn_measurement_method 'phi and omega scans'
_diffrn_radiation_monochromator 'Quazar focussing montel optics'
_diffrn_radiation_source 'ImuS micro-focus tube'
_diffrn_radiation_type MoK\a
_diffrn_radiation_wavelength 0.71073
_diffrn_reflns_av_R_equivalents 0.0626
_diffrn_reflns_av_unetI/netI 0.0412
_diffrn_reflns_Laue_measured_fraction_full 0.999
_diffrn_reflns_Laue_measured_fraction_max 0.999
_diffrn_reflns_limit_h_max 13
_diffrn_reflns_limit_h_min -13
_diffrn_reflns_limit_k_max 6
_diffrn_reflns_limit_k_min -6
_diffrn_reflns_limit_l_max 19
_diffrn_reflns_limit_l_min -19
_diffrn_reflns_number 11902
_diffrn_reflns_point_group_measured_fraction_full 0.999
_diffrn_reflns_point_group_measured_fraction_max 0.999
_diffrn_reflns_theta_full 26.000
_diffrn_reflns_theta_max 28.775
_diffrn_reflns_theta_min 2.928
_diffrn_standards_number 0
_exptl_absorpt_coefficient_mu 0.064
_exptl_absorpt_correction_T_max 0.7458
_exptl_absorpt_correction_T_min 0.4970
_exptl_absorpt_correction_type multi-scan
_exptl_absorpt_process_details
;
SADABS-2014/4 (Bruker,2014/4) was used for absorption correction.
wR2(int) was 0.1175 before and 0.0627 after correction.
The Ratio of minimum to maximum transmission is 0.6664.
The \l/2 correction factor is 0.00150.
;
_exptl_crystal_colour brown
_exptl_crystal_density_diffrn 1.144
_exptl_crystal_description block
_exptl_crystal_F_000 252
_exptl_crystal_size_max 0.2
_exptl_crystal_size_mid 0.09
_exptl_crystal_size_min 0.07
_refine_diff_density_max 0.156
_refine_diff_density_min -0.154
_refine_diff_density_rms 0.037
_refine_ls_extinction_method none
_refine_ls_goodness_of_fit_ref 1.072
_refine_ls_hydrogen_treatment mixed
_refine_ls_matrix_type full
_refine_ls_number_parameters 200
_refine_ls_number_reflns 1766
_refine_ls_number_restraints 69
_refine_ls_restrained_S_all 1.067
_refine_ls_R_factor_all 0.0610
_refine_ls_R_factor_gt 0.0404
_refine_ls_shift/su_max 0.001
_refine_ls_shift/su_mean 0.000
_refine_ls_structure_factor_coef Fsqd
_refine_ls_weighting_details 'w=1/[\s^2^(Fo^2^)+(0.0299P)^2^+0.1767P] where P=(Fo^2^+2Fc^2^)/3'
_refine_ls_weighting_scheme calc
_refine_ls_wR_factor_gt 0.0881
_refine_ls_wR_factor_ref 0.0982
_reflns_Friedel_coverage 0.000
_reflns_number_gt 1353
_reflns_number_total 1766
_reflns_threshold_expression 'I > 2\s(I)'
_cod_data_source_file c6cc01309k2.cif
_cod_data_source_block nj1501
_cod_depositor_comments 'Adding full bibliography for 7118828--7118829.cif.'
_cod_database_code 7118828
_shelxl_version_number 2014/6
_shelx_space_group_comment
;
The symmetry employed for this shelxl refinement is uniquely defined
by the following loop, which should always be used as a source of
symmetry information in preference to the above space-group names.
They are only intended as comments.
;
_shelx_estimated_absorpt_t_max 0.996
_shelx_estimated_absorpt_t_min 0.987
_olex2_refinement_description
;
1. Fixed Uiso
 At 1.2 times of:
  All C(H) groups
2. Uiso/Uaniso restraints and constraints
Uanis(C11) \\sim Ueq, Uanis(C12) \\sim Ueq, Uanis(C13) \\sim Ueq, Uanis(C14)
\\sim Ueq, Uanis(C15) \\sim Ueq, Uanis(C16) \\sim Ueq, Uanis(C17) \\sim Ueq,
Uanis(C18) \\sim Ueq, Uanis(C19) \\sim Ueq: with sigma of 0.005 and sigma for
terminal atoms of 0.01
3. Same fragment restrains
{C1, C2, C3, C4, C5, C6, C7, C8, C9} sigma for 1-2: 0.02, 1-3: 0.04
as
{C11, C12, C13, C14, C15, C16, C17, C18, C19}
4. Others
 Sof(C11)=Sof(H11)=Sof(C12)=Sof(H12)=Sof(C13)=Sof(H13)=Sof(C14)=Sof(H14)=
 Sof(C15)=Sof(H15)=Sof(C16)=Sof(H16)=Sof(C17)=Sof(H17)=Sof(C18)=Sof(H18)=
 Sof(C19)=Sof(H19)=1-FVAR(1)
 Sof(C1)=Sof(C2)=Sof(C3)=Sof(C4)=Sof(C5)=Sof(C6)=Sof(C7)=Sof(C8)=Sof(C9)=
 Sof(H1)=Sof(H2)=Sof(H3)=Sof(H4)=Sof(H5)=Sof(H6)=Sof(H7)=Sof(H8)=Sof(H9)=FVAR(1)
5.a Aromatic/amide H refined with riding coordinates:
 C11(H11), C12(H12), C13(H13), C14(H14), C15(H15), C16(H16), C17(H17),
 C18(H18), C19(H19)
;
_olex2_submission_special_instructions 'No special instructions were received'

loop_
_space_group_symop_operation_xyz
'x, y, z'
'-x+1/2, y+1/2, -z+1/2'
'-x, -y, -z'
'x-1/2, -y-1/2, z-1/2'

loop_
_atom_site_label
_atom_site_type_symbol
_atom_site_fract_x
_atom_site_fract_y
_atom_site_fract_z
_atom_site_U_iso_or_equiv
_atom_site_adp_type
_atom_site_occupancy
_atom_site_site_symmetry_order
_atom_site_calc_flag
_atom_site_refinement_flags_posn
_atom_site_refinement_flags_adp
_atom_site_refinement_flags_occupancy
_atom_site_disorder_assembly
_atom_site_disorder_group
C1 C 0.97339(15) -0.0093(3) 1.18850(9) 0.0228(3) Uani 0.951(2) 1 d D . P A 1
C2 C 0.89409(13) 0.2145(3) 1.14136(9) 0.0220(3) Uani 0.951(2) 1 d D . P A 1
C3 C 0.76449(16) 0.2941(3) 1.14290(10) 0.0228(3) Uani 0.951(2) 1 d D . P A 1
C4 C 0.68484(13) 0.5063(3) 1.08433(10) 0.0231(3) Uani 0.951(2) 1 d D . P A 1
C5 C 0.72539(12) 0.6488(3) 1.01545(9) 0.0214(3) Uani 0.951(2) 1 d D . P A 1
C6 C 0.65710(14) 0.8635(3) 0.95515(12) 0.0223(3) Uani 0.951(2) 1 d D . P A 1
C7 C 0.71251(14) 1.0100(3) 0.89317(9) 0.0223(3) Uani 0.951(2) 1 d D . P A 1
C8 C 0.84193(13) 0.9583(3) 0.88519(9) 0.0211(3) Uani 0.951(2) 1 d D . P A 1
C9 C 0.9000(2) 1.0877(4) 0.82260(13) 0.0236(3) Uani 0.951(2) 1 d D . P A 1
H1 H 0.9386(14) -0.126(3) 1.2323(10) 0.032(4) Uiso 0.951(2) 1 d . . P A 1
H2 H 0.9330(14) 0.330(3) 1.1017(9) 0.026(4) Uiso 0.951(2) 1 d . . P A 1
H3 H 0.7234(14) 0.188(3) 1.1852(10) 0.025(3) Uiso 0.951(2) 1 d . . P A 1
H4 H 0.5961(15) 0.555(3) 1.0930(10) 0.031(4) Uiso 0.951(2) 1 d . . P A 1
H5 H 0.8143(14) 0.592(3) 1.0090(10) 0.028(4) Uiso 0.951(2) 1 d . . P A 1
H6 H 0.5659(15) 0.920(3) 0.9573(10) 0.031(4) Uiso 0.951(2) 1 d . . P A 1
H7 H 0.6573(14) 1.156(3) 0.8535(10) 0.028(4) Uiso 0.951(2) 1 d . . P A 1
H8 H 0.8968(14) 0.807(3) 0.9274(10) 0.032(4) Uiso 0.951(2) 1 d . . P A 1
H9 H 0.8486(14) 1.246(3) 0.7839(10) 0.028(4) Uiso 0.951(2) 1 d . . P A 1
C11 C 1.029(2) 0.061(6) 1.1493(18) 0.025(6) Uani 0.049(2) 1 d D U P A 2
H11 H 1.0215 0.2081 1.1044 0.030 Uiso 0.049(2) 1 calc R . P A 2
C12 C 0.922(2) 0.070(5) 1.1846(18) 0.017(6) Uani 0.049(2) 1 d D U P A 2
H12 H 0.9287 -0.0666 1.2328 0.020 Uiso 0.049(2) 1 calc R . P A 2
C13 C 0.807(3) 0.231(7) 1.166(3) 0.050(14) Uani 0.049(2) 1 d D U P A 2
H13 H 0.7458 0.2030 1.2025 0.060 Uiso 0.049(2) 1 calc R . P A 2
C14 C 0.778(2) 0.431(5) 1.0979(16) 0.026(6) Uani 0.049(2) 1 d D U P A 2
H14 H 0.8522 0.4564 1.0735 0.031 Uiso 0.049(2) 1 calc R . P A 2
C15 C 0.672(3) 0.603(5) 1.0547(18) 0.023(7) Uani 0.049(2) 1 d D U P A 2
H15 H 0.5933 0.5808 1.0746 0.027 Uiso 0.049(2) 1 calc R . P A 2
C16 C 0.661(3) 0.803(6) 0.987(2) 0.024(9) Uani 0.049(2) 1 d D U P A 2
H16 H 0.5787 0.9117 0.9688 0.029 Uiso 0.049(2) 1 calc R . P A 2
C17 C 0.755(2) 0.861(4) 0.9438(15) 0.021(6) Uani 0.049(2) 1 d D U P A 2
H17 H 0.8308 0.7344 0.9612 0.026 Uiso 0.049(2) 1 calc R . P A 2
C18 C 0.768(2) 1.058(5) 0.8812(15) 0.014(5) Uani 0.049(2) 1 d D U P A 2
H18 H 0.6980 1.1978 0.8626 0.017 Uiso 0.049(2) 1 calc R . P A 2
C19 C 0.874(3) 1.072(9) 0.842(3) 0.025(11) Uani 0.049(2) 1 d D U P A 2
H19 H 0.8644 1.2248 0.7994 0.030 Uiso 0.049(2) 1 calc R . P A 2

loop_
_atom_site_aniso_label
_atom_site_aniso_U_11
_atom_site_aniso_U_22
_atom_site_aniso_U_33
_atom_site_aniso_U_23
_atom_site_aniso_U_13
_atom_site_aniso_U_12
C1 0.0262(7) 0.0222(7) 0.0177(6) 0.0002(5) 0.0039(5) -0.0062(6)
C2 0.0247(6) 0.0218(6) 0.0184(6) -0.0016(5) 0.0058(5) -0.0054(5)
C3 0.0264(7) 0.0240(7) 0.0195(7) -0.0058(6) 0.0097(6) -0.0089(7)
C4 0.0209(7) 0.0250(8) 0.0244(7) -0.0079(7) 0.0088(5) -0.0038(6)
C5 0.0184(6) 0.0222(6) 0.0227(6) -0.0061(5) 0.0054(5) -0.0013(5)
C6 0.0190(7) 0.0233(7) 0.0221(8) -0.0078(7) 0.0032(5) 0.0032(5)
C7 0.0223(7) 0.0199(6) 0.0198(6) -0.0044(5) -0.0001(5) 0.0047(5)
C8 0.0228(6) 0.0183(6) 0.0181(6) 0.0005(5) 0.0008(5) 0.0017(5)
C9 0.0281(8) 0.0196(8) 0.0175(8) 0.0027(6) -0.0004(7) -0.0022(6)
C11 0.024(7) 0.028(7) 0.025(7) -0.003(5) 0.010(5) -0.002(5)
C12 0.018(7) 0.015(7) 0.017(7) 0.001(5) 0.004(5) 0.002(5)
C13 0.050(15) 0.049(15) 0.050(15) 0.000(5) 0.014(7) 0.000(5)
C14 0.027(7) 0.023(7) 0.024(7) -0.003(5) 0.005(5) 0.000(5)
C15 0.023(8) 0.024(8) 0.021(8) 0.003(5) 0.007(5) -0.003(5)
C16 0.027(9) 0.023(10) 0.022(10) -0.003(5) 0.008(5) -0.001(5)
C17 0.022(7) 0.021(7) 0.022(7) -0.004(5) 0.009(5) 0.005(5)
C18 0.009(7) 0.020(7) 0.017(7) -0.005(5) 0.008(5) 0.003(5)
C19 0.025(11) 0.024(11) 0.024(11) 0.002(5) 0.005(5) -0.003(5)

loop_
_atom_type_symbol
_atom_type_description
_atom_type_scat_dispersion_real
_atom_type_scat_dispersion_imag
_atom_type_scat_source
C C 0.0033 0.0016 'International Tables Vol C Tables 4.2.6.8 and 6.1.1.4'
H H 0.0000 0.0000 'International Tables Vol C Tables 4.2.6.8 and 6.1.1.4'

loop_
_geom_angle_atom_site_label_1
_geom_angle_atom_site_label_2
_geom_angle_atom_site_label_3
_geom_angle
_geom_angle_site_symmetry_1
_geom_angle_site_symmetry_3
C2 C1 C9 124.06(14) . 3_767
C2 C1 H1 118.7(9) . .
C9 C1 H1 117.2(8) 3_767 .
C1 C2 H2 116.7(8) . .
C3 C2 C1 127.77(14) . .
C3 C2 H2 115.5(8) . .
C2 C3 C4 123.79(13) . .
C2 C3 H3 117.9(8) . .
C4 C3 H3 118.2(8) . .
C3 C4 H4 117.9(9) . .
C5 C4 C3 123.27(12) . .
C5 C4 H4 118.9(9) . .
C4 C5 H5 116.0(8) . .
C6 C5 C4 128.33(13) . .
C6 C5 H5 115.7(8) . .
C5 C6 C7 123.85(13) . .
C5 C6 H6 118.2(9) . .
C7 C6 H6 118.0(9) . .
C6 C7 H7 118.2(8) . .
C8 C7 C6 124.11(12) . .
C8 C7 H7 117.7(8) . .
C7 C8 C9 126.80(14) . .
C7 C8 H8 115.9(8) . .
C9 C8 H8 117.2(8) . .
C1 C9 H9 118.4(8) 3_767 .
C8 C9 C1 124.28(15) . 3_767
C8 C9 H9 117.3(8) . .
C12 C11 H11 110.5 . .
C19 C11 H11 110.5 3_767 .
C19 C11 C12 139(3) 3_767 .
C11 C12 H12 112.9 . .
C11 C12 C13 134(2) . .
C13 C12 H12 112.9 . .
C12 C13 H13 119.4 . .
C14 C13 C12 121(2) . .
C14 C13 H13 119.4 . .
C13 C14 H14 111.3 . .
C15 C14 C13 137(2) . .
C15 C14 H14 111.3 . .
C14 C15 H15 114.8 . .
C14 C15 C16 130(2) . .
C16 C15 H15 114.8 . .
C15 C16 H16 117.1 . .
C17 C16 C15 126(2) . .
C17 C16 H16 117.1 . .
C16 C17 H17 112.6 . .
C16 C17 C18 135(2) . .
C18 C17 H17 112.6 . .
C17 C18 H18 117.6 . .
C17 C18 C19 125(3) . .
C19 C18 H18 117.6 . .
C11 C19 C18 134(4) 3_767 .
C11 C19 H19 112.9 3_767 .
C18 C19 H19 112.9 . .

loop_
_geom_bond_atom_site_label_1
_geom_bond_atom_site_label_2
_geom_bond_distance
_geom_bond_site_symmetry_2
C1 C2 1.3870(19) .
C1 C9 1.408(3) 3_767
C1 H1 1.000(15) .
C2 C3 1.387(2) .
C2 H2 0.975(15) .
C3 C4 1.408(2) .
C3 H3 0.995(14) .
C4 C5 1.3895(19) .
C4 H4 0.985(15) .
C5 C6 1.389(2) .
C5 H5 0.982(14) .
C6 C7 1.405(2) .
C6 H6 0.983(15) .
C7 C8 1.3885(18) .
C7 H7 0.969(15) .
C8 C9 1.390(2) .
C8 H8 0.999(15) .
C9 C1 1.408(3) 3_767
C9 H9 0.990(15) .
C11 H11 0.9500 .
C11 C12 1.353(18) .
C11 C19 1.16(4) 3_767
C12 H12 0.9500 .
C12 C13 1.360(18) .
C13 H13 0.9500 .
C13 C14 1.348(19) .
C14 H14 0.9500 .
C14 C15 1.341(17) .
C15 H15 0.9500 .
C15 C16 1.356(18) .
C16 H16 0.9500 .
C16 C17 1.349(18) .
C17 H17 0.9500 .
C17 C18 1.350(17) .
C18 H18 0.9500 .
C18 C19 1.379(19) .
C19 C11 1.16(4) 3_767
C19 H19 0.9500 .

loop_
_geom_torsion_atom_site_label_1
_geom_torsion_atom_site_label_2
_geom_torsion_atom_site_label_3
_geom_torsion_atom_site_label_4
_geom_torsion
_geom_torsion_site_symmetry_1
_geom_torsion_site_symmetry_4
C1 C2 C3 C4 -172.68(13) . .
C2 C3 C4 C5 3.2(2) . .
C3 C4 C5 C6 -178.78(13) . .
C4 C5 C6 C7 174.53(13) . .
C5 C6 C7 C8 -0.3(2) . .
C6 C7 C8 C9 177.14(14) . .
C7 C8 C9 C1 -173.97(14) . 3_767
C9 C1 C2 C3 175.12(14) 3_767 .
C11 C12 C13 C14 2(6) . .
C12 C13 C14 C15 172(3) . .
C13 C14 C15 C16 178(4) . .
C14 C15 C16 C17 4(6) . .
C15 C16 C17 C18 -175(3) . .
C16 C17 C18 C19 -177(3) . .
C17 C18 C19 C11 0(7) . 3_767
C19 C11 C12 C13 -176(5) 3_767 .
